data_1509745
loop_
_publ_author_name
'Kim, U.S.'
'Jeong, M.S.'
'Park, J.Y.'
'Kim, Y.'

_publ_section_title
;
 Crystal structures of dehydrated Ag+ and Zn2+ exchanged zeolite A, Ag2.8
 Zn4.6-A and of its ethylene sorption complex
;
_journal_name_full 'Journal of the Korean Chemical Society'
_journal_page_first 189
_journal_page_last 195
_journal_volume 35
_journal_year 1991
_chemical_formula_sum 'Ag2.8 Al12 O48 Si12 Zn4.6'
_chemical_name_systematic 'Ag2.8 Zn4.6 (Al12 Si12 O48)'
_space_group_IT_number 221
_symmetry_space_group_name_Hall '-P 4 2 3'
_symmetry_space_group_name_H-M 'P m -3 m'
_cell_angle_alpha 90
_cell_angle_beta 90
_cell_angle_gamma 90
_cell_formula_units_Z 1
_cell_length_a 12.137
_cell_length_b 12.137
_cell_length_c 12.137
_cell_volume 1787.862
_citation_journal_id_ASTM JKCSEZ
_cod_data_source_file silver2-3_221.cif
_cod_data_source_block Ag2.8Al12O48Si12Zn4.6
_cod_database_code 1509745

loop_
_symmetry_equiv_pos_as_xyz
x,y,z
-y,x,z
-x,-y,z
y,-x,z
x,-y,-z
y,x,-z
-x,y,-z
-y,-x,-z
z,x,y
-x,z,y
-z,-x,y
x,-z,y
z,-x,-y
x,z,-y
-z,x,-y
-x,-z,-y
y,z,x
y,-z,-x
z,y,-x
-y,z,-x
-z,-y,-x
-y,-z,x
z,-y,x
-z,y,x
-x,-y,-z
y,-x,-z
x,y,-z
-y,x,-z
-x,y,z
-y,-x,z
x,-y,z
y,x,z
-z,-x,-y
x,-z,-y
z,x,-y
-x,z,-y
-z,x,y
-x,-z,y
z,-x,y
x,z,y
-y,-z,-x
-y,z,x
-z,-y,x
y,-z,x
z,y,x
y,z,-x
-z,y,-x
z,-y,-x

loop_
_atom_site_label
_atom_site_type_symbol
_atom_site_fract_x
_atom_site_fract_y
_atom_site_fract_z
_atom_site_occupancy
_atom_site_U_iso_or_equiv
Ag1 Ag+1 0.1852 0.1852 0.1852 0.35 0.0
O2 O-2 0 0.2994 0.2994 1 0.0
Zn1 Zn+2 0.156 0.156 0.156 0.25 0.0
O3 O-2 0.1123 0.1123 0.3205 1 0.0
Zn2 Zn+2 0.202 0.202 0.202 0.325 0.0
Al1 Al+3 0 0.183 0.3664 0.5 0.0
O1 O-2 0 0.1931 0.5 1 0.0
Si1 Si+4 0 0.183 0.3664 0.5 0.0
